data_4511242
loop_
_publ_author_name
'Aitipamula, Srinivasulu'
'Wong, Annie B. H.'
'Chow, Pui Shan'
'Tan, Reginald B. H.'

_publ_section_title
;
 Pharmaceutical Salts of Haloperidol with Some Carboxylic Acids and
 Artificial Sweeteners: Hydrate Formation, Polymorphism, and
 Physicochemical Properties
;
_journal_issue 5
_journal_name_full 'Crystal Growth &amp; Design'
_journal_page_first 2542
_journal_paper_doi 10.1021/cg500245e
_journal_volume 14
_journal_year 2014
_chemical_formula_sum 'C27 H36 Cl F N2 O5 S'
_chemical_formula_weight 555.09
_chemical_name_systematic '1:1 salt of HAL and CSA'
_space_group_IT_number 2
_symmetry_cell_setting triclinic
_symmetry_space_group_name_Hall '-P 1'
_symmetry_space_group_name_H-M 'P -1'
_atom_sites_solution_hydrogens geom
_atom_sites_solution_primary direct
_atom_sites_solution_secondary difmap
_audit_creation_method SHELXL-97
_cell_angle_alpha 87.28(3)
_cell_angle_beta 86.32(3)
_cell_angle_gamma 68.48(3)
_cell_formula_units_Z 2
_cell_length_a 8.4571(17)
_cell_length_b 9.768(2)
_cell_length_c 17.989(4)
_cell_measurement_reflns_used 3140
_cell_measurement_temperature 110(2)
_cell_measurement_theta_max 31.0292
_cell_measurement_theta_min 2.2421
_cell_volume 1379.2(6)
_computing_cell_refinement 'CrystalClear (Rigaku Inc., 2007)'
_computing_data_collection 'CrystalClear (Rigaku Inc., 2007)'
_computing_data_reduction 'CrystalClear (Rigaku Inc., 2007)'
_computing_structure_refinement 'SHELXL-97 (Sheldrick, 1997)'
_computing_structure_solution 'SHELXS-97 (Sheldrick, 1990)'
_diffrn_ambient_temperature 110(2)
_diffrn_measured_fraction_theta_full 0.987
_diffrn_measured_fraction_theta_max 0.987
_diffrn_measurement_device_type 'Rigaku Saturn 70 CCD area detector'
_diffrn_measurement_method '\w scans'
_diffrn_radiation_monochromator graphite
_diffrn_radiation_source 'fine-focus sealed tube'
_diffrn_radiation_type MoK\a
_diffrn_radiation_wavelength 0.71073
_diffrn_reflns_av_R_equivalents 0.0288
_diffrn_reflns_av_sigmaI/netI 0.0348
_diffrn_reflns_limit_h_max 11
_diffrn_reflns_limit_h_min -11
_diffrn_reflns_limit_k_max 11
_diffrn_reflns_limit_k_min -13
_diffrn_reflns_limit_l_max 23
_diffrn_reflns_limit_l_min -23
_diffrn_reflns_number 19286
_diffrn_reflns_theta_full 28.28
_diffrn_reflns_theta_max 28.28
_diffrn_reflns_theta_min 2.24
_exptl_absorpt_coefficient_mu 0.260
_exptl_absorpt_correction_T_max 0.9595
_exptl_absorpt_correction_T_min 0.8940
_exptl_absorpt_correction_type multi-scan
_exptl_absorpt_process_details 'R. H. Blessing, Acta Cryst. 1995 A51, 33-38'
_exptl_crystal_colour colorless
_exptl_crystal_density_diffrn 1.337
_exptl_crystal_density_method 'not measured'
_exptl_crystal_description block
_exptl_crystal_F_000 588
_exptl_crystal_size_max 0.44
_exptl_crystal_size_mid 0.44
_exptl_crystal_size_min 0.16
_refine_diff_density_max 0.624
_refine_diff_density_min -0.458
_refine_diff_density_rms 0.066
_refine_ls_extinction_method none
_refine_ls_goodness_of_fit_ref 1.185
_refine_ls_hydrogen_treatment mixed
_refine_ls_matrix_type full
_refine_ls_number_parameters 346
_refine_ls_number_reflns 6765
_refine_ls_number_restraints 0
_refine_ls_restrained_S_all 1.185
_refine_ls_R_factor_all 0.0756
_refine_ls_R_factor_gt 0.0704
_refine_ls_shift/su_max 0.000
_refine_ls_shift/su_mean 0.000
_refine_ls_structure_factor_coef Fsqd
_refine_ls_weighting_details 'calc w=1/[\s^2^(Fo^2^)+(0.0840P)^2^+0.6561P] where P=(Fo^2^+2Fc^2^)/3'
_refine_ls_weighting_scheme calc
_refine_ls_wR_factor_gt 0.1783
_refine_ls_wR_factor_ref 0.1829
_reflns_number_gt 6278
_reflns_number_total 6765
_reflns_threshold_expression >2sigma(I)
_cod_data_source_file cg500245e_si_003.cif
_cod_data_source_block HALCSA
_cod_depositor_comments
;
The following automatic conversions were performed:

'_symmetry_cell_setting' value 'Triclinic' changed to 'triclinic'
according to
/usr/data/users/saulius/crontab/automatic-downloads/current/ACS/lib/dictionaries/cif_core.dic
dictionary named 'cif_core.dic' version 2.4.2 from
2011-04-26.

'_exptl_absorpt_correction_type' value 'Multi-scan'
changed to 'multi-scan' according to
/usr/data/users/saulius/crontab/automatic-downloads/current/ACS/lib/dictionaries/cif_core.dic
dictionary named 'cif_core.dic' version 2.4.2 from 2011-04-26.

Automatic conversion script
Id: cif_fix_values 2281 2013-09-26 08:29:07Z andrius 
;
_cod_original_cell_volume 1379.1(5)
_cod_database_code 4511242

loop_
_symmetry_equiv_pos_as_xyz
'x, y, z'
'-x, -y, -z'

loop_
_atom_site_label
_atom_site_type_symbol
_atom_site_fract_x
_atom_site_fract_y
_atom_site_fract_z
_atom_site_U_iso_or_equiv
_atom_site_adp_type
_atom_site_occupancy
_atom_site_symmetry_multiplicity
_atom_site_calc_flag
_atom_site_refinement_flags
S1 S 0.22250(6) -0.17389(5) 0.43160(3) 0.02610(15) Uani 1 1 d .
Cl1 Cl 0.77503(13) 0.70200(9) 0.01462(4) 0.0631(2) Uani 1 1 d .
O4 O 0.26562(19) -0.30314(17) 0.38612(9) 0.0323(3) Uani 1 1 d .
O3 O 0.37099(18) -0.13231(17) 0.43756(9) 0.0317(3) Uani 1 1 d .
O1 O 1.01303(19) 0.57916(18) 0.36753(10) 0.0338(4) Uani 1 1 d .
N2 N 0.0775(2) -0.0389(2) 0.38782(10) 0.0265(4) Uani 1 1 d .
O5 O 0.14171(18) -0.18811(17) 0.50362(9) 0.0313(3) Uani 1 1 d .
N1 N 0.6696(2) 0.71660(19) 0.49922(10) 0.0258(4) Uani 1 1 d .
C9 C 0.7420(3) 0.5634(2) 0.46990(12) 0.0280(4) Uani 1 1 d .
H9A H 0.6739 0.5059 0.4912 0.034 Uiso 1 1 calc R
H9B H 0.8602 0.5140 0.4854 0.034 Uiso 1 1 calc R
O2 O 0.4642(2) 0.89202(19) 0.71680(10) 0.0431(4) Uani 1 1 d .
C7 C 0.8406(2) 0.6584(2) 0.34911(12) 0.0274(4) Uani 1 1 d .
C8 C 0.7403(3) 0.5673(2) 0.38553(12) 0.0275(4) Uani 1 1 d .
H8A H 0.6211 0.6102 0.3704 0.033 Uiso 1 1 calc R
H8B H 0.7904 0.4655 0.3673 0.033 Uiso 1 1 calc R
C5 C 0.7723(3) 0.8046(2) 0.46719(12) 0.0285(4) Uani 1 1 d .
H5A H 0.8907 0.7589 0.4831 0.034 Uiso 1 1 calc R
H5B H 0.7235 0.9057 0.4864 0.034 Uiso 1 1 calc R
C6 C 0.7727(3) 0.8113(2) 0.38276(13) 0.0289(4) Uani 1 1 d .
H6A H 0.8439 0.8671 0.3631 0.035 Uiso 1 1 calc R
H6B H 0.6553 0.8650 0.3672 0.035 Uiso 1 1 calc R
C4 C 0.6555(3) 0.7188(2) 0.58262(12) 0.0299(4) Uani 1 1 d .
H4A H 0.6368 0.8190 0.5992 0.036 Uiso 1 1 calc R
H4B H 0.7631 0.6503 0.6028 0.036 Uiso 1 1 calc R
C22 C 0.1303(3) 0.0268(2) 0.31967(12) 0.0274(4) Uani 1 1 d .
H22 H 0.2420 0.0361 0.3273 0.033 Uiso 1 1 calc R
C10 C 0.8240(3) 0.6707(2) 0.26466(13) 0.0307(4) Uani 1 1 d .
C2 C 0.5091(3) 0.6416(2) 0.69659(13) 0.0334(5) Uani 1 1 d .
H2A H 0.4272 0.5924 0.7100 0.040 Uiso 1 1 calc R
H2B H 0.6236 0.5718 0.7088 0.040 Uiso 1 1 calc R
C1 C 0.4647(3) 0.7751(2) 0.74400(13) 0.0313(4) Uani 1 1 d .
F1 F 0.2775(3) 0.7396(3) 1.04636(10) 0.0800(7) Uani 1 1 d .
C16 C 0.4191(3) 0.7613(3) 0.82460(13) 0.0341(5) Uani 1 1 d .
C27 C 0.1490(3) -0.0652(3) 0.25179(13) 0.0364(5) Uani 1 1 d .
H27A H 0.0405 -0.0788 0.2450 0.044 Uiso 1 1 calc R
H27B H 0.2382 -0.1635 0.2594 0.044 Uiso 1 1 calc R
C23 C -0.0030(3) 0.1797(3) 0.30792(14) 0.0401(5) Uani 1 1 d .
H23A H -0.0101 0.2399 0.3517 0.048 Uiso 1 1 calc R
H23B H -0.1155 0.1718 0.3039 0.048 Uiso 1 1 calc R
C14 C 0.6492(3) 0.7258(3) 0.15739(14) 0.0399(5) Uani 1 1 d .
H14 H 0.5401 0.7563 0.1372 0.048 Uiso 1 1 calc R
C15 C 0.6650(3) 0.7166(3) 0.23411(13) 0.0349(5) Uani 1 1 d .
H15 H 0.5655 0.7421 0.2663 0.042 Uiso 1 1 calc R
C3 C 0.5081(3) 0.6736(3) 0.61267(12) 0.0328(5) Uani 1 1 d .
H3A H 0.3994 0.7534 0.6011 0.039 Uiso 1 1 calc R
H3B H 0.5136 0.5846 0.5868 0.039 Uiso 1 1 calc R
C13 C 0.7943(4) 0.6900(3) 0.11089(14) 0.0442(6) Uani 1 1 d .
C21 C 0.4173(4) 0.6301(3) 0.85783(14) 0.0417(6) Uani 1 1 d .
H21 H 0.4507 0.5441 0.8290 0.050 Uiso 1 1 calc R
C11 C 0.9675(3) 0.6379(3) 0.21596(15) 0.0392(5) Uani 1 1 d .
H11 H 1.0770 0.6083 0.2356 0.047 Uiso 1 1 calc R
C17 C 0.3713(4) 0.8863(3) 0.86808(15) 0.0446(6) Uani 1 1 d .
H17 H 0.3718 0.9765 0.8461 0.054 Uiso 1 1 calc R
C25 C 0.0639(4) 0.1631(3) 0.16940(15) 0.0478(6) Uani 1 1 d .
H25A H -0.0456 0.1548 0.1587 0.057 Uiso 1 1 calc R
H25B H 0.1005 0.2118 0.1258 0.057 Uiso 1 1 calc R
C24 C 0.0391(4) 0.2562(3) 0.23788(16) 0.0491(7) Uani 1 1 d .
H24A H 0.1444 0.2754 0.2445 0.059 Uiso 1 1 calc R
H24B H -0.0543 0.3521 0.2302 0.059 Uiso 1 1 calc R
C12 C 0.9530(4) 0.6476(3) 0.13949(16) 0.0481(6) Uani 1 1 d .
H12 H 1.0518 0.6252 0.1070 0.058 Uiso 1 1 calc R
C20 C 0.3672(4) 0.6234(3) 0.93246(15) 0.0512(7) Uani 1 1 d .
H20 H 0.3631 0.5347 0.9549 0.061 Uiso 1 1 calc R
C26 C 0.1969(4) 0.0102(3) 0.18188(15) 0.0462(6) Uani 1 1 d .
H26A H 0.3090 0.0180 0.1875 0.055 Uiso 1 1 calc R
H26B H 0.2065 -0.0503 0.1380 0.055 Uiso 1 1 calc R
C19 C 0.3242(5) 0.7478(4) 0.97271(15) 0.0547(7) Uani 1 1 d .
C18 C 0.3233(5) 0.8800(3) 0.94263(17) 0.0565(8) Uani 1 1 d .
H18 H 0.2905 0.9648 0.9723 0.068 Uiso 1 1 calc R
H2 H 0.562(4) 0.763(3) 0.4772(15) 0.037(7) Uiso 1 1 d .
H1 H 1.068(4) 0.632(3) 0.3698(17) 0.044(8) Uiso 1 1 d .
H3 H 0.022(3) 0.027(3) 0.4199(14) 0.028(6) Uiso 1 1 d .

loop_
_atom_site_aniso_label
_atom_site_aniso_U_11
_atom_site_aniso_U_22
_atom_site_aniso_U_33
_atom_site_aniso_U_23
_atom_site_aniso_U_13
_atom_site_aniso_U_12
S1 0.0219(2) 0.0249(3) 0.0319(3) 0.00129(19) -0.00289(18) -0.00882(19)
Cl1 0.1034(7) 0.0639(5) 0.0334(3) 0.0039(3) 0.0010(4) -0.0452(5)
O4 0.0326(8) 0.0248(8) 0.0381(8) -0.0032(6) -0.0009(6) -0.0087(6)
O3 0.0224(7) 0.0299(8) 0.0441(9) 0.0058(6) -0.0076(6) -0.0109(6)
O1 0.0224(7) 0.0296(8) 0.0490(10) -0.0008(7) -0.0036(6) -0.0089(6)
N2 0.0217(7) 0.0257(9) 0.0305(9) 0.0002(7) -0.0022(6) -0.0067(7)
O5 0.0271(7) 0.0329(8) 0.0322(8) 0.0054(6) -0.0015(6) -0.0098(6)
N1 0.0226(8) 0.0230(8) 0.0322(9) -0.0008(7) -0.0041(6) -0.0084(6)
C9 0.0280(9) 0.0211(10) 0.0348(11) 0.0000(8) -0.0030(8) -0.0087(8)
O2 0.0582(11) 0.0307(9) 0.0399(9) 0.0021(7) 0.0027(8) -0.0169(8)
C7 0.0218(9) 0.0249(10) 0.0361(11) -0.0015(8) -0.0013(7) -0.0093(8)
C8 0.0252(9) 0.0221(9) 0.0349(11) -0.0018(8) -0.0022(8) -0.0079(8)
C5 0.0241(9) 0.0242(10) 0.0393(11) -0.0025(8) -0.0018(8) -0.0109(8)
C6 0.0252(9) 0.0243(10) 0.0389(11) 0.0001(8) -0.0004(8) -0.0114(8)
C4 0.0278(9) 0.0306(11) 0.0330(11) -0.0007(8) -0.0067(8) -0.0117(8)
C22 0.0252(9) 0.0285(10) 0.0297(10) 0.0007(8) -0.0015(7) -0.0115(8)
C10 0.0345(10) 0.0236(10) 0.0362(11) 0.0003(8) 0.0007(8) -0.0138(8)
C2 0.0382(11) 0.0288(11) 0.0354(11) -0.0004(9) -0.0024(9) -0.0148(9)
C1 0.0314(10) 0.0288(11) 0.0330(11) 0.0007(8) -0.0019(8) -0.0104(8)
F1 0.140(2) 0.0889(15) 0.0341(9) -0.0112(9) 0.0204(11) -0.0718(15)
C16 0.0402(11) 0.0325(12) 0.0335(11) -0.0012(9) -0.0015(9) -0.0178(10)
C27 0.0430(12) 0.0342(12) 0.0324(11) -0.0014(9) -0.0017(9) -0.0146(10)
C23 0.0435(13) 0.0331(12) 0.0347(12) 0.0017(9) 0.0015(9) -0.0041(10)
C14 0.0504(14) 0.0338(12) 0.0374(12) 0.0039(10) -0.0081(10) -0.0172(11)
C15 0.0373(11) 0.0319(11) 0.0365(12) -0.0003(9) -0.0010(9) -0.0142(9)
C3 0.0311(10) 0.0383(12) 0.0325(11) -0.0013(9) -0.0021(8) -0.0166(9)
C13 0.0672(17) 0.0382(13) 0.0324(12) 0.0011(10) 0.0034(11) -0.0267(12)
C21 0.0578(15) 0.0350(12) 0.0368(12) 0.0012(10) -0.0055(11) -0.0220(11)
C11 0.0393(12) 0.0382(13) 0.0431(13) -0.0001(10) 0.0059(10) -0.0192(10)
C17 0.0629(16) 0.0384(13) 0.0395(13) -0.0068(10) 0.0078(11) -0.0278(12)
C25 0.0504(15) 0.0508(16) 0.0359(13) 0.0091(11) 0.0006(11) -0.0128(12)
C24 0.0589(16) 0.0362(14) 0.0459(15) 0.0089(11) 0.0023(12) -0.0120(12)
C12 0.0564(16) 0.0492(16) 0.0445(14) -0.0026(12) 0.0139(12) -0.0288(13)
C20 0.077(2) 0.0492(16) 0.0377(14) 0.0062(11) -0.0055(13) -0.0360(15)
C26 0.0519(15) 0.0461(15) 0.0350(13) -0.0018(11) 0.0061(11) -0.0125(12)
C19 0.081(2) 0.0637(19) 0.0318(13) -0.0064(12) 0.0078(13) -0.0420(17)
C18 0.085(2) 0.0493(16) 0.0454(15) -0.0143(13) 0.0120(14) -0.0370(16)

loop_
_atom_type_symbol
_atom_type_description
_atom_type_scat_dispersion_real
_atom_type_scat_dispersion_imag
_atom_type_scat_source
C C 0.0033 0.0016 'International Tables Vol C Tables 4.2.6.8 and 6.1.1.4'
H H 0.0000 0.0000 'International Tables Vol C Tables 4.2.6.8 and 6.1.1.4'
N N 0.0061 0.0033 'International Tables Vol C Tables 4.2.6.8 and 6.1.1.4'
O O 0.0106 0.0060 'International Tables Vol C Tables 4.2.6.8 and 6.1.1.4'
F F 0.0171 0.0103 'International Tables Vol C Tables 4.2.6.8 and 6.1.1.4'
S S 0.1246 0.1234 'International Tables Vol C Tables 4.2.6.8 and 6.1.1.4'
Cl Cl 0.1484 0.1585 'International Tables Vol C Tables 4.2.6.8 and 6.1.1.4'

loop_
_geom_angle_atom_site_label_1
_geom_angle_atom_site_label_2
_geom_angle_atom_site_label_3
_geom_angle
O5 S1 O4 113.50(10)
O5 S1 O3 112.60(10)
O4 S1 O3 110.74(10)
O5 S1 N2 104.94(9)
O4 S1 N2 106.55(10)
O3 S1 N2 108.00(9)
C7 O1 H1 113(2)
C22 N2 S1 118.66(14)
C22 N2 H3 111.7(17)
S1 N2 H3 108.2(17)
C4 N1 C9 112.77(16)
C4 N1 C5 111.66(16)
C9 N1 C5 109.90(16)
C4 N1 H2 112.7(16)
C9 N1 H2 105.9(16)
C5 N1 H2 103.4(16)
N1 C9 C8 110.51(17)
N1 C9 H9A 109.5
C8 C9 H9A 109.5
N1 C9 H9B 109.5
C8 C9 H9B 109.5
H9A C9 H9B 108.1
O1 C7 C6 111.03(17)
O1 C7 C10 111.02(17)
C6 C7 C10 110.38(17)
O1 C7 C8 104.77(17)
C6 C7 C8 108.82(17)
C10 C7 C8 110.67(17)
C9 C8 C7 112.07(17)
C9 C8 H8A 109.2
C7 C8 H8A 109.2
C9 C8 H8B 109.2
C7 C8 H8B 109.2
H8A C8 H8B 107.9
N1 C5 C6 110.73(16)
N1 C5 H5A 109.5
C6 C5 H5A 109.5
N1 C5 H5B 109.5
C6 C5 H5B 109.5
H5A C5 H5B 108.1
C5 C6 C7 112.43(18)
C5 C6 H6A 109.1
C7 C6 H6A 109.1
C5 C6 H6B 109.1
C7 C6 H6B 109.1
H6A C6 H6B 107.8
N1 C4 C3 110.56(17)
N1 C4 H4A 109.5
C3 C4 H4A 109.5
N1 C4 H4B 109.5
C3 C4 H4B 109.5
H4A C4 H4B 108.1
N2 C22 C27 112.27(18)
N2 C22 C23 107.70(17)
C27 C22 C23 110.18(19)
N2 C22 H22 108.9
C27 C22 H22 108.9
C23 C22 H22 108.9
C15 C10 C11 118.0(2)
C15 C10 C7 121.0(2)
C11 C10 C7 121.0(2)
C1 C2 C3 114.87(19)
C1 C2 H2A 108.5
C3 C2 H2A 108.5
C1 C2 H2B 108.5
C3 C2 H2B 108.5
H2A C2 H2B 107.5
O2 C1 C16 120.8(2)
O2 C1 C2 120.8(2)
C16 C1 C2 118.41(19)
C21 C16 C17 118.8(2)
C21 C16 C1 122.6(2)
C17 C16 C1 118.6(2)
C22 C27 C26 110.5(2)
C22 C27 H27A 109.6
C26 C27 H27A 109.6
C22 C27 H27B 109.6
C26 C27 H27B 109.6
H27A C27 H27B 108.1
C22 C23 C24 111.7(2)
C22 C23 H23A 109.3
C24 C23 H23A 109.3
C22 C23 H23B 109.3
C24 C23 H23B 109.3
H23A C23 H23B 107.9
C13 C14 C15 119.1(2)
C13 C14 H14 120.5
C15 C14 H14 120.5
C14 C15 C10 121.3(2)
C14 C15 H15 119.4
C10 C15 H15 119.4
C2 C3 C4 113.34(18)
C2 C3 H3A 108.9
C4 C3 H3A 108.9
C2 C3 H3B 108.9
C4 C3 H3B 108.9
H3A C3 H3B 107.7
C12 C13 C14 121.0(2)
C12 C13 Cl1 119.8(2)
C14 C13 Cl1 119.3(2)
C20 C21 C16 120.8(2)
C20 C21 H21 119.6
C16 C21 H21 119.6
C12 C11 C10 121.1(2)
C12 C11 H11 119.4
C10 C11 H11 119.4
C18 C17 C16 120.7(2)
C18 C17 H17 119.6
C16 C17 H17 119.6
C26 C25 C24 110.7(2)
C26 C25 H25A 109.5
C24 C25 H25A 109.5
C26 C25 H25B 109.5
C24 C25 H25B 109.5
H25A C25 H25B 108.1
C23 C24 C25 111.6(2)
C23 C24 H24A 109.3
C25 C24 H24A 109.3
C23 C24 H24B 109.3
C25 C24 H24B 109.3
H24A C24 H24B 108.0
C13 C12 C11 119.5(2)
C13 C12 H12 120.3
C11 C12 H12 120.3
C19 C20 C21 118.1(3)
C19 C20 H20 120.9
C21 C20 H20 120.9
C25 C26 C27 110.9(2)
C25 C26 H26A 109.5
C27 C26 H26A 109.5
C25 C26 H26B 109.5
C27 C26 H26B 109.5
H26A C26 H26B 108.0
C20 C19 F1 117.7(3)
C20 C19 C18 123.4(3)
F1 C19 C18 119.0(3)
C19 C18 C17 118.2(3)
C19 C18 H18 120.9
C17 C18 H18 120.9

loop_
_geom_bond_atom_site_label_1
_geom_bond_atom_site_label_2
_geom_bond_distance
S1 O5 1.4504(16)
S1 O4 1.4553(17)
S1 O3 1.4660(15)
S1 N2 1.6441(19)
Cl1 C13 1.744(3)
O1 C7 1.430(2)
O1 H1 0.81(3)
N2 C22 1.477(3)
N2 H3 0.87(3)
N1 C4 1.498(3)
N1 C9 1.502(3)
N1 C5 1.504(3)
N1 H2 0.96(3)
C9 C8 1.517(3)
C9 H9A 0.9900
C9 H9B 0.9900
O2 C1 1.220(3)
C7 C6 1.529(3)
C7 C10 1.530(3)
C7 C8 1.538(3)
C8 H8A 0.9900
C8 H8B 0.9900
C5 C6 1.517(3)
C5 H5A 0.9900
C5 H5B 0.9900
C6 H6A 0.9900
C6 H6B 0.9900
C4 C3 1.529(3)
C4 H4A 0.9900
C4 H4B 0.9900
C22 C27 1.516(3)
C22 C23 1.521(3)
C22 H22 1.0000
C10 C15 1.393(3)
C10 C11 1.396(3)
C2 C1 1.508(3)
C2 C3 1.527(3)
C2 H2A 0.9900
C2 H2B 0.9900
C1 C16 1.489(3)
F1 C19 1.365(3)
C16 C21 1.393(3)
C16 C17 1.397(3)
C27 C26 1.534(3)
C27 H27A 0.9900
C27 H27B 0.9900
C23 C24 1.523(4)
C23 H23A 0.9900
C23 H23B 0.9900
C14 C13 1.382(4)
C14 C15 1.391(3)
C14 H14 0.9500
C15 H15 0.9500
C3 H3A 0.9900
C3 H3B 0.9900
C13 C12 1.378(4)
C21 C20 1.387(4)
C21 H21 0.9500
C11 C12 1.385(4)
C11 H11 0.9500
C17 C18 1.381(4)
C17 H17 0.9500
C25 C26 1.522(4)
C25 C24 1.523(4)
C25 H25A 0.9900
C25 H25B 0.9900
C24 H24A 0.9900
C24 H24B 0.9900
C12 H12 0.9500
C20 C19 1.363(4)
C20 H20 0.9500
C26 H26A 0.9900
C26 H26B 0.9900
C19 C18 1.374(4)
C18 H18 0.9500
